data_7038897
loop_
_publ_author_name
'Wang, Huarui'
'Huang, Chao'
'Han, Yanbing'
'Shao, Zhichao'
'Hou, Hongwei'
'Fan, Yaoting'

_publ_section_title
;
 Central-metal exchange, improved catalytic activity, photoluminescence
 properties of a new family of d(10) coordination polymers based on the
 5,5'-(1H-2,3,5-triazole-1,4-diyl)diisophthalic acid ligand.
;
_journal_issue 18
_journal_name_full 'Dalton transactions (Cambridge, England : 2003)'
_journal_page_first 7776
_journal_page_last 7785
_journal_paper_doi 10.1039/c6dt00726k
_journal_volume 45
_journal_year 2016
_chemical_formula_moiety 'C43 H39 Cd3 N9 O18'
_chemical_formula_sum 'C43 H39 Cd3 N9 O18'
_chemical_formula_weight 1307.03
_chemical_name_systematic
; 
 ? 
;
_space_group_IT_number 15
_symmetry_cell_setting monoclinic
_symmetry_space_group_name_Hall '-C 2yc'
_symmetry_space_group_name_H-M 'C 1 2/c 1'
_atom_sites_solution_hydrogens geom
_atom_sites_solution_primary direct
_atom_sites_solution_secondary difmap
_audit_creation_method SHELXL-97
_audit_update_record
;
2016-03-25 deposited with the CCDC.
2016-03-28 downloaded from the CCDC.
;
_cell_angle_alpha 90.00
_cell_angle_beta 126.63(3)
_cell_angle_gamma 90.00
_cell_formula_units_Z 4
_cell_length_a 18.944(4)
_cell_length_b 23.156(5)
_cell_length_c 14.411(3)
_cell_measurement_reflns_used 7823
_cell_measurement_temperature 293(2)
_cell_measurement_theta_max 28.0652
_cell_measurement_theta_min 1.6024
_cell_volume 5073(3)
_computing_cell_refinement 'CrystalClear (Rigaku/MSC Inc., 2006)'
_computing_data_collection 'CrystalClear (Rigaku/MSC Inc., 2006)'
_computing_data_reduction 'CrystalClear (Rigaku/MSC Inc., 2006)'
_computing_molecular_graphics SHELXTL
_computing_publication_material SHELXTL
_computing_structure_refinement 'SHELXL-97 (Sheldrick, 1997)'
_computing_structure_solution 'SHELXS-97 (Sheldrick, 1990)'
_diffrn_ambient_temperature 293(2)
_diffrn_detector_area_resol_mean 28.5714
_diffrn_measured_fraction_theta_full 0.993
_diffrn_measured_fraction_theta_max 0.993
_diffrn_measurement_device_type Saturn724
_diffrn_measurement_method dtprofit.ref
_diffrn_radiation_monochromator graphite
_diffrn_radiation_source 'fine-focus sealed tube'
_diffrn_radiation_type MoK\a
_diffrn_radiation_wavelength 0.71073
_diffrn_reflns_av_R_equivalents 0.0721
_diffrn_reflns_av_sigmaI/netI 0.0606
_diffrn_reflns_limit_h_max 22
_diffrn_reflns_limit_h_min -16
_diffrn_reflns_limit_k_max 28
_diffrn_reflns_limit_k_min -28
_diffrn_reflns_limit_l_max 11
_diffrn_reflns_limit_l_min -17
_diffrn_reflns_number 17262
_diffrn_reflns_theta_full 25.50
_diffrn_reflns_theta_max 25.50
_diffrn_reflns_theta_min 1.60
_exptl_absorpt_coefficient_mu 1.326
_exptl_absorpt_correction_T_max 0.8788
_exptl_absorpt_correction_T_min 0.7501
_exptl_absorpt_correction_type numerical
_exptl_absorpt_process_details 'CrystalClear (Rigaku/MSC Inc., 2006)'
_exptl_crystal_colour Colorless
_exptl_crystal_density_diffrn 1.711
_exptl_crystal_density_method 'not measured'
_exptl_crystal_description Prism
_exptl_crystal_F_000 2592
_exptl_crystal_size_max 0.23
_exptl_crystal_size_mid 0.19
_exptl_crystal_size_min 0.10
_refine_diff_density_max 2.251
_refine_diff_density_min -1.031
_refine_diff_density_rms 0.264
_refine_ls_extinction_method none
_refine_ls_goodness_of_fit_ref 1.201
_refine_ls_hydrogen_treatment mixed
_refine_ls_matrix_type full
_refine_ls_number_parameters 329
_refine_ls_number_reflns 4682
_refine_ls_number_restraints 138
_refine_ls_restrained_S_all 1.215
_refine_ls_R_factor_all 0.0842
_refine_ls_R_factor_gt 0.0748
_refine_ls_shift/su_max 0.040
_refine_ls_shift/su_mean 0.002
_refine_ls_structure_factor_coef Fsqd
_refine_ls_weighting_details 'calc w=1/[\s^2^(Fo^2^)+(0.1132P)^2^+30.5862P] where P=(Fo^2^+2Fc^2^)/3'
_refine_ls_weighting_scheme calc
_refine_ls_wR_factor_gt 0.2060
_refine_ls_wR_factor_ref 0.2208
_reflns_number_gt 4178
_reflns_number_total 4682
_reflns_threshold_expression >2sigma(I)
_cod_data_source_file c6dt00726k2.cif
_cod_data_source_block a
_cod_depositor_comments
;
The following automatic conversions were performed:

'_symmetry_cell_setting' value 'Monoclinic' changed to 'monoclinic'
according to
/usr/data/users/saulius/crontab/automatic-downloads/rss-feeds/RSC/lib/dictionaries/cif_core.dic
dictionary named 'cif_core.dic' version 2.4.2 from 2011-04-26.

'_exptl_absorpt_correction_type' value 'Numerical' changed to
'numerical' according to
/usr/data/users/saulius/crontab/automatic-downloads/rss-feeds/RSC/lib/dictionaries/cif_core.dic
dictionary named 'cif_core.dic' version 2.4.2 from 2011-04-26.

Automatic conversion script
Id: cif_fix_values 4268 2015-11-12 08:31:59Z antanas 

 Adding full bibliography for 7038896--7038900.cif.
;
_cod_original_cell_volume 5073.0(18)
_cod_original_sg_symbol_H-M 'C2/c  '
_cod_database_code 7038897

loop_
_symmetry_equiv_pos_as_xyz
'x, y, z'
'-x, y, -z+1/2'
'x+1/2, y+1/2, z'
'-x+1/2, y+1/2, -z+1/2'
'-x, -y, -z'
'x, -y, z-1/2'
'-x+1/2, -y+1/2, -z'
'x+1/2, -y+1/2, z-1/2'

loop_
_atom_site_label
_atom_site_type_symbol
_atom_site_fract_x
_atom_site_fract_y
_atom_site_fract_z
_atom_site_U_iso_or_equiv
_atom_site_adp_type
_atom_site_occupancy
_atom_site_symmetry_multiplicity
_atom_site_calc_flag
_atom_site_refinement_flags
Cd1 Cd 0.442515(16) 1.153136(13) 0.99642(2) 0.03393(9) Uani 1 1 d U
Cd2 Cd 0.5000 1.0000 1.0000 0.03780(13) Uani 1 2 d S
O1 O 0.3369(2) 1.10661(18) 0.9929(4) 0.0787(14) Uani 1 1 d .
O2 O 0.44901(16) 1.04981(16) 1.0922(3) 0.0471(9) Uani 1 1 d .
O3 O 0.43593(18) 0.92068(15) 1.3734(3) 0.0488(10) Uani 1 1 d .
O4 O 0.3197(3) 0.8655(2) 1.2787(4) 0.0990(19) Uani 1 1 d .
O5 O -0.37605(17) 0.95430(15) 0.5998(3) 0.0533(12) Uani 1 1 d .
O6 O -0.4112(2) 0.86246(17) 0.6015(3) 0.0522(4) Uani 1 1 d U
O7 O -0.1738(2) 0.73461(19) 0.9081(3) 0.0665(5) Uani 1 1 d U
O8 O -0.0488(2) 0.74243(16) 0.9338(3) 0.0645(13) Uani 1 1 d .
O9 O 0.4823(3) 1.2002(2) 1.1610(3) 0.0884(16) Uani 1 1 d .
N5 N 0.1642(10) 0.7142(6) 0.945(2) 0.3160(2) Uani 0.50 1 d PDU
N1 N 0.0411(2) 0.94320(17) 0.9280(3) 0.0392(4) Uani 1 1 d U
N2 N 0.0330(2) 1.0344(2) 0.8880(4) 0.0619(16) Uani 1 1 d .
H2A H 0.0477 1.0693 0.8862 0.074 Uiso 1 1 calc R
N3 N -0.0532(2) 1.0137(2) 0.8299(4) 0.0622(16) Uani 1 1 d .
N4 N 0.1649(11) 0.8225(8) 0.2971(14) 0.3160(2) Uani 1 1 d U
H4A H 0.1908 0.8573 0.3122 0.379 Uiso 1 1 calc R
H4B H 0.2077 0.7962 0.3217 0.379 Uiso 1 1 calc R
C1 C 0.3731(2) 1.0628(2) 1.0530(4) 0.0475(13) Uani 1 1 d .
C2 C 0.3199(2) 1.0245(2) 1.0730(4) 0.0425(13) Uani 1 1 d .
C3 C 0.2295(2) 1.0264(2) 1.0000(4) 0.0422(13) Uani 1 1 d .
H3 H 0.2010 1.0511 0.9367 0.051 Uiso 1 1 calc R
C4 C 0.1808(3) 0.9912(2) 1.0206(4) 0.0503(15) Uani 1 1 d .
C5 C 0.2231(3) 0.9530(2) 1.1108(4) 0.0474(4) Uani 1 1 d U
H5 H 0.1908 0.9285 1.1234 0.057 Uiso 1 1 calc R
C6 C 0.3139(3) 0.9509(2) 1.1831(4) 0.0472(4) Uani 1 1 d U
C7 C 0.3629(3) 0.9875(2) 1.1685(4) 0.0464(14) Uani 1 1 d .
H7 H 0.4239 0.9878 1.2212 0.056 Uiso 1 1 calc R
C8 C 0.3585(3) 0.9100(3) 1.2865(4) 0.0531(16) Uani 1 1 d .
C9 C 0.0849(3) 0.9934(2) 0.9429(3) 0.0396(4) Uani 1 1 d U
C10 C -0.0445(2) 0.9603(2) 0.8569(4) 0.0468(14) Uani 1 1 d .
C11 C -0.1108(3) 0.9160(2) 0.8246(4) 0.0484(15) Uani 1 1 d .
C12 C -0.1995(2) 0.9309(2) 0.7458(4) 0.0418(13) Uani 1 1 d .
H12 H -0.2162 0.9676 0.7129 0.050 Uiso 1 1 calc R
C13 C -0.2622(2) 0.8892(2) 0.7185(4) 0.0419(13) Uani 1 1 d .
C14 C -0.2371(3) 0.8348(2) 0.7677(5) 0.0535(17) Uani 1 1 d .
H14 H -0.2800 0.8077 0.7486 0.064 Uiso 1 1 calc R
C15 C -0.1496(3) 0.8201(2) 0.8446(4) 0.0457(14) Uani 1 1 d .
C16 C -0.0870(3) 0.8613(2) 0.8702(4) 0.0514(16) Uani 1 1 d .
H16 H -0.0277 0.8517 0.9193 0.062 Uiso 1 1 calc R
C17 C -0.3584(3) 0.9033(2) 0.6321(4) 0.0504(4) Uani 1 1 d U
C18 C -0.1232(3) 0.7612(2) 0.8966(4) 0.0516(16) Uani 1 1 d .
C19 C 0.5000 1.1758(4) 1.2500 0.074(3) Uani 1 2 d S
H19 H 0.5000 1.1356 1.2500 0.088 Uiso 1 2 calc SR
C20 C 0.1132(14) 0.8180(10) 0.1853(18) 0.3160(2) Uani 1 1 d U
H20A H 0.0780 0.8523 0.1526 0.474 Uiso 1 1 calc R
H20B H 0.0755 0.7851 0.1635 0.474 Uiso 1 1 calc R
H20C H 0.1478 0.8134 0.1572 0.474 Uiso 1 1 calc R
C21 C 0.1415(13) 0.8175(10) 0.3691(18) 0.3160(2) Uani 1 1 d U
H21A H 0.0944 0.8439 0.3454 0.474 Uiso 1 1 calc R
H21B H 0.1911 0.8264 0.4467 0.474 Uiso 1 1 calc R
H21C H 0.1224 0.7787 0.3662 0.474 Uiso 1 1 calc R
C22 C 0.1922(13) 0.7672(6) 0.978(3) 0.3161(4) Uani 0.50 1 d PDU
C23 C 0.0823(11) 0.7040(10) 0.858(3) 0.3160(4) Uani 0.50 1 d PDU

loop_
_atom_site_aniso_label
_atom_site_aniso_U_11
_atom_site_aniso_U_22
_atom_site_aniso_U_33
_atom_site_aniso_U_23
_atom_site_aniso_U_13
_atom_site_aniso_U_12
Cd1 0.02572(11) 0.02648(16) 0.04144(13) 0.00259(10) 0.01563(9) 0.00035(9)
Cd2 0.02005(15) 0.0289(2) 0.0481(2) -0.00573(16) 0.01145(13) -0.00313(14)
O1 0.0534(14) 0.057(2) 0.125(2) 0.0438(18) 0.0527(13) 0.0087(16)
O2 0.0303(10) 0.057(2) 0.0538(13) -0.0045(13) 0.0248(8) -0.0054(13)
O3 0.0383(13) 0.0415(19) 0.0414(14) 0.0025(13) 0.0102(10) 0.0084(14)
O4 0.077(2) 0.076(3) 0.088(2) 0.037(2) 0.019(2) -0.026(2)
O5 0.0194(11) 0.0359(18) 0.0741(19) 0.0111(15) 0.0113(11) 0.0048(12)
O6 0.0498(4) 0.0502(4) 0.0533(4) 0.0007(4) 0.0289(3) -0.0010(3)
O7 0.0661(6) 0.0651(7) 0.0670(6) 0.0011(6) 0.0390(4) -0.0006(6)
O8 0.0474(15) 0.0408(19) 0.083(2) 0.0253(16) 0.0272(14) 0.0134(15)
O9 0.146(3) 0.057(3) 0.0702(17) 0.0014(17) 0.0691(16) 0.006(2)
N5 0.3160(2) 0.3160(2) 0.3160(2) 0.0000(2) 0.18862(15) 0.0000(2)
N1 0.0373(4) 0.0388(4) 0.0403(4) 0.0018(4) 0.0225(3) -0.0017(3)
N2 0.0296(16) 0.049(2) 0.072(2) 0.016(2) 0.0111(16) -0.0087(17)
N3 0.0346(16) 0.051(3) 0.079(2) 0.013(2) 0.0220(15) -0.0047(18)
N4 0.3160(2) 0.3160(2) 0.3160(2) 0.0000(2) 0.18862(15) 0.0000(2)
C1 0.0404(15) 0.039(3) 0.069(2) 0.0005(18) 0.0355(13) -0.0088(17)
C2 0.0365(16) 0.038(2) 0.0480(18) 0.0049(17) 0.0228(13) -0.0007(17)
C3 0.0300(14) 0.049(3) 0.0411(17) 0.0050(17) 0.0178(12) -0.0088(17)
C4 0.0328(17) 0.052(3) 0.055(2) 0.008(2) 0.0199(15) -0.0068(19)
C5 0.0469(4) 0.0471(5) 0.0475(4) 0.0012(4) 0.0278(3) -0.0015(4)
C6 0.0468(4) 0.0469(5) 0.0472(5) 0.0009(4) 0.0277(3) -0.0012(4)
C7 0.0287(16) 0.053(3) 0.0424(19) 0.001(2) 0.0131(14) -0.0073(19)
C8 0.049(2) 0.054(3) 0.044(2) 0.009(2) 0.0210(15) -0.001(2)
C9 0.0382(4) 0.0391(4) 0.0402(4) 0.0017(4) 0.0227(3) -0.0018(4)
C10 0.0193(15) 0.049(3) 0.052(2) 0.013(2) 0.0105(14) -0.0004(17)
C11 0.0241(16) 0.045(3) 0.057(2) 0.007(2) 0.0141(14) -0.0017(18)
C12 0.0250(15) 0.034(2) 0.052(2) 0.0101(17) 0.0148(13) 0.0000(16)
C13 0.0253(15) 0.037(2) 0.0504(19) 0.0081(18) 0.0153(13) 0.0029(16)
C14 0.0294(18) 0.033(2) 0.073(3) 0.011(2) 0.0166(17) -0.0054(18)
C15 0.0308(17) 0.029(2) 0.057(2) 0.0118(18) 0.0152(15) 0.0057(17)
C16 0.0222(16) 0.053(3) 0.055(2) 0.013(2) 0.0104(15) 0.0026(19)
C17 0.0492(4) 0.0499(5) 0.0516(5) 0.0005(4) 0.0298(3) -0.0005(4)
C18 0.041(2) 0.039(3) 0.054(2) 0.012(2) 0.0168(17) 0.004(2)
C19 0.115(4) 0.039(4) 0.081(4) 0.000 0.067(3) 0.000
C20 0.3160(2) 0.3160(2) 0.3160(2) 0.0000(2) 0.18862(15) 0.0000(2)
C21 0.3160(2) 0.3160(2) 0.3160(2) 0.0000(2) 0.18862(15) 0.0000(2)
C22 0.3161(4) 0.3161(4) 0.3161(5) 0.0000(4) 0.1886(3) 0.0000(4)
C23 0.3160(4) 0.3161(5) 0.3161(5) 0.0000(4) 0.1886(3) 0.0000(4)

loop_
_atom_type_symbol
_atom_type_description
_atom_type_scat_dispersion_real
_atom_type_scat_dispersion_imag
_atom_type_scat_source
C C 0.0033 0.0016 'International Tables Vol C Tables 4.2.6.8 and 6.1.1.4'
H H 0.0000 0.0000 'International Tables Vol C Tables 4.2.6.8 and 6.1.1.4'
N N 0.0061 0.0033 'International Tables Vol C Tables 4.2.6.8 and 6.1.1.4'
O O 0.0106 0.0060 'International Tables Vol C Tables 4.2.6.8 and 6.1.1.4'
Cd Cd -0.8075 1.2024 'International Tables Vol C Tables 4.2.6.8 and 6.1.1.4'

loop_
_geom_angle_atom_site_label_1
_geom_angle_atom_site_label_2
_geom_angle_atom_site_label_3
_geom_angle
_geom_angle_site_symmetry_1
_geom_angle_site_symmetry_3
O1 Cd1 O6 131.22(14) . 6_676
O1 Cd1 O9 89.41(19) . .
O6 Cd1 O9 82.40(16) 6_676 .
O1 Cd1 O8 133.90(14) . 3
O6 Cd1 O8 93.46(13) 6_676 3
O9 Cd1 O8 85.53(17) . 3
O1 Cd1 O3 89.37(15) . 6_575
O6 Cd1 O3 83.34(12) 6_676 6_575
O9 Cd1 O3 159.89(13) . 6_575
O8 Cd1 O3 109.45(15) 3 6_575
O1 Cd1 O7 81.52(14) . 3
O6 Cd1 O7 142.32(14) 6_676 3
O9 Cd1 O7 79.61(15) . 3
O8 Cd1 O7 52.48(15) 3 3
O3 Cd1 O7 120.01(11) 6_575 3
O1 Cd1 O4 75.48(18) . 6_575
O6 Cd1 O4 129.87(17) 6_676 6_575
O9 Cd1 O4 146.56(17) . 6_575
O8 Cd1 O4 84.10(15) 3 6_575
O3 Cd1 O4 51.53(13) 6_575 6_575
O7 Cd1 O4 68.89(14) 3 6_575
O5 Cd2 O5 180.00(16) 2_556 6_676
O5 Cd2 O2 88.09(13) 2_556 .
O5 Cd2 O2 91.91(13) 6_676 .
O5 Cd2 O2 91.91(13) 2_556 5_677
O5 Cd2 O2 88.09(13) 6_676 5_677
O2 Cd2 O2 180.000(1) . 5_677
O5 Cd2 O3 89.23(12) 2_556 2_657
O5 Cd2 O3 90.77(12) 6_676 2_657
O2 Cd2 O3 98.07(13) . 2_657
O2 Cd2 O3 81.93(13) 5_677 2_657
O5 Cd2 O3 90.77(12) 2_556 6_575
O5 Cd2 O3 89.23(12) 6_676 6_575
O2 Cd2 O3 81.93(13) . 6_575
O2 Cd2 O3 98.07(13) 5_677 6_575
O3 Cd2 O3 180.000(1) 2_657 6_575
C1 O1 Cd1 105.2(3) . .
C1 O2 Cd2 128.4(3) . .
C8 O3 Cd2 132.9(4) . 2_657
C8 O3 Cd1 96.4(3) . 6_576
Cd2 O3 Cd1 101.95(13) 2_657 6_576
C8 O4 Cd1 88.4(3) . 6_576
C17 O5 Cd2 131.2(3) . 2_556
C17 O6 Cd1 139.6(3) . 6_475
C18 O7 Cd1 85.8(3) . 3_445
C18 O8 Cd1 98.9(4) . 3_445
C19 O9 Cd1 124.6(5) . .
C23 N5 C22 120.7(16) . .
C10 N1 C9 102.1(4) . .
C9 N2 N3 108.3(4) . .
C9 N2 H2A 125.8 . .
N3 N2 H2A 125.8 . .
C10 N3 N2 104.8(4) . .
C20 N4 C21 126(2) . .
C20 N4 H4A 105.7 . .
C21 N4 H4A 105.7 . .
C20 N4 H4B 105.7 . .
C21 N4 H4B 105.7 . .
H4A N4 H4B 106.1 . .
O2 C1 O1 121.9(5) . .
O2 C1 C2 120.5(4) . .
O1 C1 C2 117.6(4) . .
C3 C2 C7 120.1(5) . .
C3 C2 C1 120.6(4) . .
C7 C2 C1 119.3(4) . .
C2 C3 C4 120.0(4) . .
C2 C3 H3 120.0 . .
C4 C3 H3 120.0 . .
C5 C4 C3 119.6(4) . .
C5 C4 C9 120.5(5) . .
C3 C4 C9 119.8(4) . .
C4 C5 C6 120.0(5) . .
C4 C5 H5 120.0 . .
C6 C5 H5 120.0 . .
C7 C6 C5 121.2(5) . .
C7 C6 C8 120.3(4) . .
C5 C6 C8 118.3(5) . .
C6 C7 C2 118.8(4) . .
C6 C7 H7 120.6 . .
C2 C7 H7 120.6 . .
O4 C8 O3 122.2(5) . .
O4 C8 C6 118.5(4) . .
O3 C8 C6 119.1(5) . .
N2 C9 N1 111.8(4) . .
N2 C9 C4 131.3(5) . .
N1 C9 C4 116.9(4) . .
N3 C10 N1 113.0(4) . .
N3 C10 C11 130.6(4) . .
N1 C10 C11 116.5(4) . .
C16 C11 C12 120.6(4) . .
C16 C11 C10 121.3(4) . .
C12 C11 C10 118.2(4) . .
C13 C12 C11 117.8(4) . .
C13 C12 H12 121.1 . .
C11 C12 H12 121.1 . .
C12 C13 C14 120.9(4) . .
C12 C13 C17 119.4(4) . .
C14 C13 C17 119.8(4) . .
C15 C14 C13 121.1(5) . .
C15 C14 H14 119.4 . .
C13 C14 H14 119.4 . .
C14 C15 C16 118.1(4) . .
C14 C15 C18 120.7(4) . .
C16 C15 C18 121.2(4) . .
C11 C16 C15 121.5(4) . .
C11 C16 H16 119.3 . .
C15 C16 H16 119.3 . .
O6 C17 O5 127.5(4) . .
O6 C17 C13 116.5(5) . .
O5 C17 C13 116.0(4) . .
O7 C18 O8 122.6(5) . .
O7 C18 C15 118.1(5) . .
O8 C18 C15 119.2(5) . .
O9 C19 O9 126.2(9) 2_657 .
O9 C19 H19 116.9 2_657 .
O9 C19 H19 116.9 . .
N4 C20 H20A 109.5 . .
N4 C20 H20B 109.5 . .
H20A C20 H20B 109.5 . .
N4 C20 H20C 109.5 . .
H20A C20 H20C 109.5 . .
H20B C20 H20C 109.5 . .
N4 C21 H21A 109.5 . .
N4 C21 H21B 109.5 . .
H21A C21 H21B 109.5 . .
N4 C21 H21C 109.5 . .
H21A C21 H21C 109.5 . .
H21B C21 H21C 109.5 . .

loop_
_geom_bond_atom_site_label_1
_geom_bond_atom_site_label_2
_geom_bond_distance
_geom_bond_site_symmetry_2
Cd1 O1 2.247(4) .
Cd1 O6 2.257(3) 6_676
Cd1 O9 2.291(5) .
Cd1 O8 2.301(4) 3
Cd1 O3 2.412(4) 6_575
Cd1 O7 2.586(4) 3
Cd1 O4 2.595(4) 6_575
Cd2 O5 2.161(3) 2_556
Cd2 O5 2.161(3) 6_676
Cd2 O2 2.358(4) .
Cd2 O2 2.358(4) 5_677
Cd2 O3 2.352(3) 2_657
Cd2 O3 2.352(3) 6_575
O1 C1 1.242(6) .
O2 C1 1.227(5) .
O3 C8 1.260(5) .
O3 Cd2 2.352(3) 2_657
O3 Cd1 2.412(4) 6_576
O4 C8 1.233(7) .
O4 Cd1 2.595(4) 6_576
O5 C17 1.240(6) .
O5 Cd2 2.161(3) 2_556
O6 C17 1.250(6) .
O6 Cd1 2.257(3) 6_475
O7 C18 1.232(8) .
O7 Cd1 2.586(4) 3_445
O8 C18 1.250(6) .
O8 Cd1 2.301(4) 3_445
O9 C19 1.251(6) .
N5 C23 1.306(15) .
N5 C22 1.309(15) .
N1 C10 1.361(5) .
N1 C9 1.368(6) .
N2 C9 1.251(6) .
N2 N3 1.401(6) .
N2 H2A 0.8600 .
N3 C10 1.277(7) .
N4 C20 1.30(3) .
N4 C21 1.35(3) .
N4 H4A 0.9000 .
N4 H4B 0.9000 .
C1 C2 1.495(7) .
C2 C3 1.374(5) .
C2 C7 1.398(7) .
C3 C4 1.390(8) .
C3 H3 0.9300 .
C4 C5 1.368(7) .
C4 C9 1.459(6) .
C5 C6 1.380(6) .
C5 H5 0.9300 .
C6 C7 1.362(8) .
C6 C8 1.527(7) .
C7 H7 0.9300 .
C10 C11 1.466(7) .
C11 C16 1.372(7) .
C11 C12 1.400(5) .
C12 C13 1.392(6) .
C12 H12 0.9300 .
C13 C14 1.384(7) .
C13 C17 1.507(6) .
C14 C15 1.378(6) .
C14 H14 0.9300 .
C15 C16 1.390(7) .
C15 C18 1.492(7) .
C16 H16 0.9300 .
C19 O9 1.251(6) 2_657
C19 H19 0.9300 .
C20 H20A 0.9600 .
C20 H20B 0.9600 .
C20 H20C 0.9600 .
C21 H21A 0.9600 .
C21 H21B 0.9600 .
C21 H21C 0.9600 .

loop_
_geom_torsion_atom_site_label_1
_geom_torsion_atom_site_label_2
_geom_torsion_atom_site_label_3
_geom_torsion_atom_site_label_4
_geom_torsion
_geom_torsion_site_symmetry_1
_geom_torsion_site_symmetry_4
O6 Cd1 O1 C1 -8.7(5) 6_676 .
O9 Cd1 O1 C1 -88.0(4) . .
O8 Cd1 O1 C1 -171.3(3) 3 .
O3 Cd1 O1 C1 71.9(4) 6_575 .
O7 Cd1 O1 C1 -167.6(4) 3 .
O4 Cd1 O1 C1 122.1(4) 6_575 .
O5 Cd2 O2 C1 -30.4(4) 2_556 .
O5 Cd2 O2 C1 149.6(4) 6_676 .
O2 Cd2 O2 C1 119(23) 5_677 .
O3 Cd2 O2 C1 -119.4(4) 2_657 .
O3 Cd2 O2 C1 60.6(4) 6_575 .
O1 Cd1 O9 C19 52.8(4) . .
O6 Cd1 O9 C19 -79.0(4) 6_676 .
O8 Cd1 O9 C19 -173.1(4) 3 .
O3 Cd1 O9 C19 -33.8(8) 6_575 .
O7 Cd1 O9 C19 134.3(4) 3 .
O4 Cd1 O9 C19 114.7(4) 6_575 .
C9 N2 N3 C10 0.3(7) . .
Cd2 O2 C1 O1 -83.1(6) . .
Cd2 O2 C1 C2 94.6(5) . .
Cd1 O1 C1 O2 -5.9(6) . .
Cd1 O1 C1 C2 176.3(4) . .
O2 C1 C2 C3 -157.1(5) . .
O1 C1 C2 C3 20.8(8) . .
O2 C1 C2 C7 24.3(8) . .
O1 C1 C2 C7 -157.8(5) . .
C7 C2 C3 C4 -0.3(8) . .
C1 C2 C3 C4 -178.9(5) . .
C2 C3 C4 C5 -3.0(9) . .
C2 C3 C4 C9 -180.0(5) . .
C3 C4 C5 C6 2.3(9) . .
C9 C4 C5 C6 179.2(5) . .
C4 C5 C6 C7 1.8(9) . .
C4 C5 C6 C8 176.7(5) . .
C5 C6 C7 C2 -5.1(9) . .
C8 C6 C7 C2 -179.9(5) . .
C3 C2 C7 C6 4.3(8) . .
C1 C2 C7 C6 -177.1(5) . .
Cd1 O4 C8 O3 12.2(7) 6_576 .
Cd1 O4 C8 C6 -172.7(5) 6_576 .
Cd2 O3 C8 O4 -126.1(6) 2_657 .
Cd1 O3 C8 O4 -13.3(7) 6_576 .
Cd2 O3 C8 C6 58.9(8) 2_657 .
Cd1 O3 C8 C6 171.7(5) 6_576 .
C7 C6 C8 O4 -155.4(6) . .
C5 C6 C8 O4 29.6(9) . .
C7 C6 C8 O3 19.7(9) . .
C5 C6 C8 O3 -155.3(6) . .
N3 N2 C9 N1 0.1(7) . .
N3 N2 C9 C4 -177.2(6) . .
C10 N1 C9 N2 -0.4(6) . .
C10 N1 C9 C4 177.3(5) . .
C5 C4 C9 N2 148.3(7) . .
C3 C4 C9 N2 -34.8(10) . .
C5 C4 C9 N1 -28.9(8) . .
C3 C4 C9 N1 148.1(5) . .
N2 N3 C10 N1 -0.6(7) . .
N2 N3 C10 C11 178.9(6) . .
C9 N1 C10 N3 0.7(7) . .
C9 N1 C10 C11 -179.0(5) . .
N3 C10 C11 C16 -175.3(7) . .
N1 C10 C11 C16 4.3(9) . .
N3 C10 C11 C12 4.5(10) . .
N1 C10 C11 C12 -176.0(5) . .
C16 C11 C12 C13 1.8(9) . .
C10 C11 C12 C13 -177.9(5) . .
C11 C12 C13 C14 -0.1(9) . .
C11 C12 C13 C17 -178.7(5) . .
C12 C13 C14 C15 -0.4(10) . .
C17 C13 C14 C15 178.3(6) . .
C13 C14 C15 C16 -0.9(10) . .
C13 C14 C15 C18 -179.5(6) . .
C12 C11 C16 C15 -3.3(10) . .
C10 C11 C16 C15 176.5(6) . .
C14 C15 C16 C11 2.7(10) . .
C18 C15 C16 C11 -178.6(6) . .
Cd1 O6 C17 O5 -7.3(11) 6_475 .
Cd1 O6 C17 C13 172.6(4) 6_475 .
Cd2 O5 C17 O6 10.3(10) 2_556 .
Cd2 O5 C17 C13 -169.6(4) 2_556 .
C12 C13 C17 O6 172.5(5) . .
C14 C13 C17 O6 -6.2(8) . .
C12 C13 C17 O5 -7.7(8) . .
C14 C13 C17 O5 173.7(6) . .
Cd1 O7 C18 O8 -4.8(5) 3_445 .
Cd1 O7 C18 C15 -179.7(4) 3_445 .
Cd1 O8 C18 O7 5.4(6) 3_445 .
Cd1 O8 C18 C15 -179.7(4) 3_445 .
C14 C15 C18 O7 -28.2(9) . .
C16 C15 C18 O7 153.2(6) . .
C14 C15 C18 O8 156.7(6) . .
C16 C15 C18 O8 -21.9(9) . .
Cd1 O9 C19 O9 -176.3(5) . 2_657
